data_4083940
loop_
_publ_author_name
'Mathur, Pradeep'
'Rai, Dhirendra K.'
'Joshi, Raj K.'
'Jha, Badrinath'
'Mobin, Shaikh M.'

_publ_section_title
;
 Synthesis of Novel Allene-Coordinated, Phosphido-Bridged Ru2Pt Clusters
 Involving Enyne to Allene Transformation
;
_journal_issue 14
_journal_name_full Organometallics
_journal_page_first 3857
_journal_paper_doi 10.1021/om500561b
_journal_volume 33
_journal_year 2014
_chemical_formula_sum 'C64 H43 Fe2 O9 P Pt Ru2'
_chemical_formula_weight 1495.88
_chemical_name_systematic
;
 ?
;
_space_group_IT_number 2
_symmetry_cell_setting triclinic
_symmetry_space_group_name_Hall '-P 1'
_symmetry_space_group_name_H-M 'P -1'
_atom_sites_solution_hydrogens geom
_atom_sites_solution_primary direct
_atom_sites_solution_secondary difmap
_audit_creation_method SHELXL-97
_cell_angle_alpha 79.140(16)
_cell_angle_beta 74.552(18)
_cell_angle_gamma 72.84(2)
_cell_formula_units_Z 2
_cell_length_a 13.333(3)
_cell_length_b 14.261(3)
_cell_length_c 18.007(3)
_cell_measurement_reflns_used 1902
_cell_measurement_temperature 150(2)
_cell_measurement_theta_max 29.7063
_cell_measurement_theta_min 2.8689
_cell_volume 3130.8(12)
_computing_cell_refinement 'CrysAlis RED, Oxford Diffraction Ltd.,'
_computing_data_collection 'CrysAlis CCD, Oxford Diffraction Ltd.,'
_computing_data_reduction 'CrysAlis RED, Oxford Diffraction Ltd.,'
_computing_molecular_graphics Ortep3
_computing_publication_material Shelx97
_computing_structure_refinement 'SHELXL-97 (Sheldrick, 1997)'
_computing_structure_solution 'SHELXS-97 (Sheldrick, 1997)'
_diffrn_ambient_temperature 150(2)
_diffrn_detector_area_resol_mean 15.9948
_diffrn_measured_fraction_theta_full 0.998
_diffrn_measured_fraction_theta_max 0.998
_diffrn_measurement_device_type 'OXFORD DIFFRACTION SUPER NOVA'
_diffrn_measurement_method \w/q-scan
_diffrn_radiation_monochromator graphite
_diffrn_radiation_source 'fine-focus sealed tube'
_diffrn_radiation_type MoK\a
_diffrn_radiation_wavelength 0.71073
_diffrn_reflns_av_R_equivalents 0.0798
_diffrn_reflns_av_sigmaI/netI 0.0846
_diffrn_reflns_limit_h_max 13
_diffrn_reflns_limit_h_min -15
_diffrn_reflns_limit_k_max 16
_diffrn_reflns_limit_k_min -16
_diffrn_reflns_limit_l_max 21
_diffrn_reflns_limit_l_min -21
_diffrn_reflns_number 30296
_diffrn_reflns_theta_full 25.00
_diffrn_reflns_theta_max 25.00
_diffrn_reflns_theta_min 2.84
_exptl_absorpt_coefficient_mu 3.227
_exptl_absorpt_correction_T_max 0.6790
_exptl_absorpt_correction_T_min 0.5240
_exptl_absorpt_correction_type multi-scan
_exptl_crystal_colour red
_exptl_crystal_density_diffrn 1.587
_exptl_crystal_density_method 'not measured'
_exptl_crystal_description block
_exptl_crystal_F_000 1464
_exptl_crystal_size_max 0.23
_exptl_crystal_size_mid 0.18
_exptl_crystal_size_min 0.13
_refine_diff_density_max 2.842
_refine_diff_density_min -2.209
_refine_diff_density_rms 0.204
_refine_ls_extinction_method none
_refine_ls_goodness_of_fit_ref 1.064
_refine_ls_hydrogen_treatment mixed
_refine_ls_matrix_type full
_refine_ls_number_parameters 721
_refine_ls_number_reflns 11003
_refine_ls_number_restraints 0
_refine_ls_restrained_S_all 1.064
_refine_ls_R_factor_all 0.0796
_refine_ls_R_factor_gt 0.0627
_refine_ls_shift/su_max 0.001
_refine_ls_shift/su_mean 0.000
_refine_ls_structure_factor_coef Fsqd
_refine_ls_weighting_details 'calc w=1/[\s^2^(Fo^2^)+(0.1164P)^2^+0.0000P] where P=(Fo^2^+2Fc^2^)/3'
_refine_ls_weighting_scheme calc
_refine_ls_wR_factor_gt 0.1758
_refine_ls_wR_factor_ref 0.2005
_reflns_number_gt 8592
_reflns_number_total 11003
_reflns_threshold_expression >2sigma(I)
_cod_data_source_file om500561b_si_002.cif
_cod_data_source_block 8
_cod_depositor_comments
;
The following automatic conversions were performed:

'_symmetry_cell_setting' value 'Triclinic' changed to 'triclinic'
according to
/usr/data/users/saulius/crontab/automatic-downloads/rss-feeds/ACS/lib/dictionaries/cif_core.dic
dictionary named 'cif_core.dic' version 2.4.2 from 2011-04-26.

Automatic conversion script
Id: cif_fix_values 2281 2013-09-26 08:29:07Z andrius 

 Adding full bibliography for 4083933--4083941.cif.
;
_cod_original_cell_volume 3131.0(11)
_cod_database_code 4083940

loop_
_symmetry_equiv_pos_as_xyz
'x, y, z'
'-x, -y, -z'

loop_
_atom_site_label
_atom_site_type_symbol
_atom_site_fract_x
_atom_site_fract_y
_atom_site_fract_z
_atom_site_U_iso_or_equiv
_atom_site_adp_type
_atom_site_occupancy
_atom_site_symmetry_multiplicity
_atom_site_calc_flag
_atom_site_refinement_flags
Pt1 Pt 0.77828(2) 0.30432(2) 0.349487(18) 0.03862(15) Uani 1 1 d .
Ru1 Ru 0.97100(5) 0.27951(5) 0.22464(4) 0.03484(19) Uani 1 1 d .
Ru2 Ru 0.90991(6) 0.10691(5) 0.30266(4) 0.0373(2) Uani 1 1 d .
Fe2 Fe 1.10178(12) 0.23180(12) -0.03331(8) 0.0558(4) Uani 1 1 d .
Fe1 Fe 0.53122(12) 0.04583(11) 0.28869(9) 0.0520(4) Uani 1 1 d .
P1 P 0.93508(18) 0.34301(16) 0.34208(13) 0.0373(5) Uani 1 1 d .
O1 O 0.6078(7) 0.4391(8) 0.4569(6) 0.111(4) Uani 1 1 d .
O2 O 0.9965(8) 0.4669(6) 0.1216(5) 0.083(3) Uani 1 1 d .
O3 O 1.2092(6) 0.2057(8) 0.2202(5) 0.087(3) Uani 1 1 d .
O4 O 0.7712(7) 0.0875(6) 0.4692(4) 0.077(2) Uani 1 1 d .
O5 O 1.1264(7) 0.0145(7) 0.3530(6) 0.091(3) Uani 1 1 d .
O6 O 0.8855(8) -0.0795(6) 0.2631(5) 0.084(3) Uani 1 1 d .
C1 C 0.6714(9) 0.3891(9) 0.4166(8) 0.067(3) Uani 1 1 d .
C2 C 0.9846(7) 0.3982(7) 0.1605(6) 0.050(2) Uani 1 1 d .
C3 C 1.1189(8) 0.2358(8) 0.2234(5) 0.050(2) Uani 1 1 d .
C4 C 0.8212(8) 0.0982(7) 0.4094(6) 0.048(2) Uani 1 1 d .
C5 C 1.0455(9) 0.0469(8) 0.3355(6) 0.061(3) Uani 1 1 d .
C6 C 0.8938(8) -0.0095(8) 0.2801(6) 0.054(2) Uani 1 1 d .
C7 C 0.9317(7) 0.2064(6) 0.1371(5) 0.0352(18) Uani 1 1 d .
C8 C 0.9916(7) 0.1320(6) 0.1866(5) 0.0396(19) Uani 1 1 d .
C9 C 1.0944(7) 0.0671(6) 0.1559(5) 0.041(2) Uani 1 1 d .
C10 C 1.1746(8) 0.0016(7) 0.1397(6) 0.052(2) Uani 1 1 d .
C11 C 0.8290(6) 0.2587(6) 0.1794(5) 0.0354(18) Uani 1 1 d .
C12 C 0.7897(6) 0.2117(6) 0.2557(5) 0.0359(18) Uani 1 1 d .
C13 C 0.6840(7) 0.2456(6) 0.3024(5) 0.0376(19) Uani 1 1 d .
C14 C 0.5839(7) 0.2393(6) 0.3110(5) 0.041(2) Uani 1 1 d .
C15 C 1.0196(7) 0.2750(6) 0.4088(5) 0.041(2) Uani 1 1 d .
C16 C 1.1297(8) 0.2696(8) 0.3937(6) 0.055(3) Uani 1 1 d .
H16 H 1.1613 0.3031 0.3465 0.066 Uiso 1 1 calc R
C17 C 1.1919(10) 0.2199(9) 0.4422(7) 0.066(3) Uani 1 1 d .
H17 H 1.2656 0.2202 0.4310 0.079 Uiso 1 1 calc R
C18 C 1.1482(12) 0.1685(9) 0.5082(8) 0.084(4) Uani 1 1 d .
H18 H 1.1926 0.1315 0.5426 0.101 Uiso 1 1 calc R
C19 C 1.0431(11) 0.1689(8) 0.5259(7) 0.074(3) Uani 1 1 d .
H19 H 1.0143 0.1316 0.5720 0.088 Uiso 1 1 calc R
C20 C 0.9773(9) 0.2244(7) 0.4762(6) 0.055(3) Uani 1 1 d .
H20 H 0.9027 0.2271 0.4893 0.066 Uiso 1 1 calc R
C21 C 0.9289(7) 0.4721(6) 0.3452(5) 0.042(2) Uani 1 1 d .
C22 C 0.9817(9) 0.5028(8) 0.3891(6) 0.059(3) Uani 1 1 d .
H22 H 1.0250 0.4543 0.4196 0.071 Uiso 1 1 calc R
C23 C 0.9737(11) 0.6019(8) 0.3902(7) 0.076(4) Uani 1 1 d .
H23 H 1.0099 0.6218 0.4209 0.091 Uiso 1 1 calc R
C24 C 0.9114(14) 0.6698(9) 0.3451(8) 0.099(5) Uani 1 1 d .
H24 H 0.9073 0.7377 0.3439 0.119 Uiso 1 1 calc R
C25 C 0.8556(15) 0.6461(9) 0.3023(8) 0.106(6) Uani 1 1 d .
H25 H 0.8110 0.6956 0.2734 0.128 Uiso 1 1 calc R
C26 C 0.8661(11) 0.5445(8) 0.3022(7) 0.075(3) Uani 1 1 d .
H26 H 0.8288 0.5256 0.2717 0.090 Uiso 1 1 calc R
C27 C 1.2758(8) -0.0687(7) 0.1157(6) 0.051(2) Uani 1 1 d .
C28 C 1.3560(12) -0.0842(15) 0.1506(11) 0.133(7) Uani 1 1 d .
H28 H 1.3454 -0.0544 0.1960 0.159 Uiso 1 1 calc R
C29 C 1.4617(12) -0.1481(15) 0.1183(14) 0.149(9) Uani 1 1 d .
H29 H 1.5215 -0.1496 0.1381 0.179 Uiso 1 1 calc R
C30 C 1.4766(11) -0.1996(12) 0.0669(9) 0.099(5) Uani 1 1 d .
H30 H 1.5401 -0.2516 0.0560 0.119 Uiso 1 1 calc R
C31 C 1.3997(14) -0.1798(11) 0.0265(10) 0.110(5) Uani 1 1 d .
H31 H 1.4154 -0.2108 -0.0190 0.133 Uiso 1 1 calc R
C32 C 1.2973(13) -0.1154(12) 0.0484(12) 0.123(6) Uani 1 1 d .
H32 H 1.2443 -0.1036 0.0191 0.147 Uiso 1 1 calc R
C33 C 0.9629(7) 0.2216(7) 0.0512(6) 0.048(2) Uani 1 1 d .
C34 C 0.9438(8) 0.3146(8) 0.0014(5) 0.053(2) Uani 1 1 d .
H34 H 0.9216 0.3787 0.0176 0.064 Uiso 1 1 calc R
C35 C 0.9640(10) 0.2931(11) -0.0747(7) 0.078(4) Uani 1 1 d .
H35 H 0.9564 0.3406 -0.1189 0.093 Uiso 1 1 calc R
C36 C 0.9985(11) 0.1865(12) -0.0755(6) 0.081(4) Uani 1 1 d .
H36 H 1.0169 0.1525 -0.1197 0.097 Uiso 1 1 calc R
C37 C 0.9997(9) 0.1422(8) 0.0030(6) 0.059(3) Uani 1 1 d .
H37 H 1.0207 0.0736 0.0200 0.071 Uiso 1 1 calc R
C38 C 1.1990(10) 0.3180(11) -0.0271(8) 0.081(4) Uani 1 1 d .
H38 H 1.1767 0.3791 -0.0061 0.098 Uiso 1 1 calc R
C39 C 1.2116(10) 0.3021(10) -0.1054(7) 0.078(4) Uani 1 1 d .
H39 H 1.1992 0.3521 -0.1474 0.094 Uiso 1 1 calc R
C40 C 1.2466(11) 0.1963(11) -0.1097(8) 0.086(4) Uani 1 1 d .
H40 H 1.2592 0.1653 -0.1548 0.103 Uiso 1 1 calc R
C41 C 1.2585(10) 0.1485(11) -0.0371(9) 0.088(4) Uani 1 1 d .
H41 H 1.2833 0.0791 -0.0247 0.105 Uiso 1 1 calc R
C42 C 1.2291(10) 0.2165(12) 0.0141(7) 0.081(4) Uani 1 1 d .
H42 H 1.2279 0.2014 0.0680 0.098 Uiso 1 1 calc R
C43 C 0.7467(7) 0.3401(7) 0.1418(5) 0.044(2) Uani 1 1 d .
C44 C 0.7136(9) 0.4331(8) 0.1626(6) 0.062(3) Uani 1 1 d .
H44 H 0.7436 0.4510 0.1985 0.074 Uiso 1 1 calc R
C45 C 0.6321(10) 0.5028(9) 0.1286(8) 0.081(4) Uani 1 1 d .
H45 H 0.6069 0.5679 0.1430 0.097 Uiso 1 1 calc R
C46 C 0.5905(11) 0.4796(11) 0.0775(9) 0.093(4) Uani 1 1 d .
H46 H 0.5369 0.5276 0.0552 0.112 Uiso 1 1 calc R
C47 C 0.6258(12) 0.3861(11) 0.0577(9) 0.094(5) Uani 1 1 d .
H47 H 0.5965 0.3689 0.0210 0.113 Uiso 1 1 calc R
C48 C 0.7027(9) 0.3161(8) 0.0897(7) 0.065(3) Uani 1 1 d .
H48 H 0.7256 0.2508 0.0757 0.078 Uiso 1 1 calc R
C49 C 0.5589(7) 0.1844(7) 0.2601(5) 0.043(2) Uani 1 1 d .
C50 C 0.4564(8) 0.1874(7) 0.2502(6) 0.052(2) Uani 1 1 d .
H50 H 0.3896 0.2269 0.2756 0.063 Uiso 1 1 calc R
C51 C 0.4697(9) 0.1216(9) 0.1962(7) 0.068(3) Uani 1 1 d .
H51 H 0.4133 0.1087 0.1800 0.081 Uiso 1 1 calc R
C52 C 0.5792(9) 0.0793(9) 0.1710(6) 0.065(3) Uani 1 1 d .
H52 H 0.6104 0.0345 0.1331 0.077 Uiso 1 1 calc R
C53 C 0.6365(8) 0.1141(7) 0.2114(5) 0.044(2) Uani 1 1 d .
H53 H 0.7122 0.0946 0.2072 0.053 Uiso 1 1 calc R
C54 C 0.5793(14) -0.0208(10) 0.3886(9) 0.095(5) Uani 1 1 d .
H54 H 0.6253 -0.0018 0.4118 0.114 Uiso 1 1 calc R
C55 C 0.4649(14) 0.0136(11) 0.4039(9) 0.096(5) Uani 1 1 d .
H55 H 0.4206 0.0607 0.4379 0.115 Uiso 1 1 calc R
C56 C 0.4311(15) -0.0351(17) 0.3594(13) 0.123(7) Uani 1 1 d .
H56 H 0.3582 -0.0275 0.3584 0.148 Uiso 1 1 calc R
C57 C 0.517(2) -0.0951(12) 0.3177(10) 0.112(6) Uani 1 1 d .
H57 H 0.5140 -0.1362 0.2830 0.134 Uiso 1 1 calc R
C58 C 0.6123(15) -0.0879(10) 0.3332(10) 0.108(6) Uani 1 1 d .
H58 H 0.6841 -0.1213 0.3109 0.129 Uiso 1 1 calc R
C59 C 0.4903(7) 0.2926(7) 0.3698(5) 0.044(2) Uani 1 1 d .
C60 C 0.4786(9) 0.2590(8) 0.4490(6) 0.057(3) Uani 1 1 d .
H60 H 0.5318 0.2033 0.4645 0.069 Uiso 1 1 calc R
C61 C 0.3957(10) 0.3014(11) 0.5049(7) 0.077(4) Uani 1 1 d .
H61 H 0.3884 0.2739 0.5578 0.092 Uiso 1 1 calc R
C62 C 0.3225(11) 0.3857(11) 0.4821(9) 0.083(4) Uani 1 1 d .
H62 H 0.2661 0.4191 0.5203 0.100 Uiso 1 1 calc R
C63 C 0.3298(11) 0.4233(10) 0.4029(10) 0.093(5) Uani 1 1 d .
H63 H 0.2781 0.4803 0.3873 0.111 Uiso 1 1 calc R
C64 C 0.4145(8) 0.3745(8) 0.3491(7) 0.064(3) Uani 1 1 d .
H64 H 0.4203 0.3988 0.2957 0.076 Uiso 1 1 calc R
O111 O 0.5588(11) 0.6384(7) 0.2995(6) 0.126(4) Uani 1 1 d .
O222 O 0.3319(12) -0.2788(9) 0.3648(8) 0.161(6) Uani 1 1 d .
O333 O 0.8061(15) 0.490(2) -0.2176(9) 0.127(9) Uani 0.50 1 d P
O444 O 1.311(2) 0.404(2) 0.1313(19) 0.192(16) Uani 0.50 1 d P

loop_
_atom_site_aniso_label
_atom_site_aniso_U_11
_atom_site_aniso_U_22
_atom_site_aniso_U_33
_atom_site_aniso_U_23
_atom_site_aniso_U_13
_atom_site_aniso_U_12
Pt1 0.0349(2) 0.0385(2) 0.0431(2) -0.00763(16) -0.01155(17) -0.00645(16)
Ru1 0.0331(4) 0.0337(4) 0.0378(4) -0.0042(3) -0.0122(3) -0.0051(3)
Ru2 0.0372(4) 0.0335(4) 0.0395(4) -0.0011(3) -0.0130(3) -0.0048(3)
Fe2 0.0586(9) 0.0608(9) 0.0394(8) -0.0060(7) -0.0043(7) -0.0084(7)
Fe1 0.0504(8) 0.0551(9) 0.0546(9) -0.0121(7) -0.0113(7) -0.0169(7)
P1 0.0377(12) 0.0365(12) 0.0407(12) -0.0024(9) -0.0165(10) -0.0084(10)
O1 0.070(6) 0.122(8) 0.134(9) -0.097(8) 0.018(6) 0.000(5)
O2 0.117(7) 0.062(5) 0.068(5) 0.016(4) -0.025(5) -0.029(5)
O3 0.036(4) 0.132(8) 0.093(6) -0.043(6) -0.020(4) 0.003(5)
O4 0.097(6) 0.072(5) 0.045(5) 0.004(4) 0.010(4) -0.025(5)
O5 0.069(5) 0.088(6) 0.110(7) 0.011(5) -0.054(5) 0.004(5)
O6 0.111(7) 0.057(5) 0.093(6) -0.016(5) -0.024(5) -0.028(5)
C1 0.049(6) 0.067(7) 0.097(9) -0.022(7) -0.022(6) -0.019(6)
C2 0.043(5) 0.045(5) 0.054(6) 0.002(5) -0.007(4) -0.007(4)
C3 0.041(6) 0.061(6) 0.049(6) -0.016(5) -0.013(4) -0.009(5)
C4 0.061(6) 0.034(5) 0.045(6) 0.002(4) -0.023(5) 0.000(4)
C5 0.060(7) 0.058(6) 0.061(7) 0.009(5) -0.021(5) -0.012(5)
C6 0.057(6) 0.050(6) 0.053(6) 0.000(5) -0.018(5) -0.012(5)
C7 0.043(5) 0.029(4) 0.034(4) -0.003(3) -0.014(4) -0.007(4)
C8 0.032(4) 0.029(4) 0.052(5) -0.001(4) -0.008(4) -0.003(3)
C9 0.041(5) 0.031(4) 0.043(5) -0.003(4) -0.003(4) -0.004(4)
C10 0.045(5) 0.043(5) 0.061(6) -0.013(5) -0.012(5) 0.005(4)
C11 0.034(4) 0.038(5) 0.033(4) -0.007(4) -0.005(4) -0.008(4)
C12 0.029(4) 0.035(4) 0.046(5) -0.014(4) -0.013(4) -0.003(3)
C13 0.031(4) 0.038(5) 0.041(5) 0.008(4) -0.013(4) -0.009(4)
C14 0.048(5) 0.036(5) 0.040(5) -0.009(4) -0.016(4) -0.004(4)
C15 0.047(5) 0.035(5) 0.044(5) -0.003(4) -0.024(4) -0.006(4)
C16 0.057(6) 0.061(6) 0.054(6) -0.007(5) -0.026(5) -0.011(5)
C17 0.068(7) 0.061(7) 0.078(8) -0.010(6) -0.041(6) -0.008(6)
C18 0.112(11) 0.051(7) 0.110(11) -0.014(7) -0.084(9) 0.004(7)
C19 0.099(10) 0.053(7) 0.077(8) 0.011(6) -0.048(7) -0.017(7)
C20 0.065(7) 0.054(6) 0.056(6) -0.001(5) -0.029(5) -0.021(5)
C21 0.050(5) 0.039(5) 0.040(5) -0.004(4) -0.015(4) -0.012(4)
C22 0.070(7) 0.047(6) 0.072(7) -0.017(5) -0.028(6) -0.016(5)
C23 0.117(11) 0.041(6) 0.090(9) 0.003(6) -0.051(8) -0.032(7)
C24 0.175(16) 0.038(7) 0.097(10) -0.005(7) -0.038(10) -0.040(9)
C25 0.209(18) 0.035(6) 0.085(9) -0.006(6) -0.082(11) -0.003(8)
C26 0.113(10) 0.058(7) 0.065(7) -0.012(6) -0.053(7) -0.006(7)
C27 0.048(6) 0.048(6) 0.048(6) -0.008(5) -0.011(5) 0.001(4)
C28 0.087(11) 0.174(18) 0.146(15) -0.100(14) -0.054(11) 0.027(11)
C29 0.052(8) 0.155(18) 0.25(2) -0.099(18) -0.055(12) 0.030(9)
C30 0.070(9) 0.100(11) 0.117(12) -0.056(10) -0.043(8) 0.039(8)
C31 0.114(13) 0.084(10) 0.127(14) -0.045(10) -0.043(11) 0.019(9)
C32 0.092(11) 0.095(12) 0.19(2) -0.054(13) -0.063(12) 0.009(9)
C33 0.039(5) 0.053(6) 0.056(6) -0.006(5) -0.017(4) -0.013(4)
C34 0.053(6) 0.062(6) 0.036(5) -0.004(5) -0.013(4) -0.001(5)
C35 0.074(8) 0.096(10) 0.051(7) 0.009(7) -0.025(6) -0.006(7)
C36 0.088(9) 0.122(12) 0.043(6) -0.033(7) -0.003(6) -0.038(9)
C37 0.072(7) 0.063(7) 0.048(6) -0.009(5) -0.005(5) -0.031(6)
C38 0.070(8) 0.099(10) 0.077(9) -0.012(8) 0.006(7) -0.042(8)
C39 0.070(8) 0.086(9) 0.067(8) -0.004(7) -0.002(6) -0.017(7)
C40 0.087(9) 0.097(11) 0.056(8) -0.016(7) 0.016(7) -0.020(8)
C41 0.074(9) 0.073(9) 0.094(11) 0.001(8) -0.008(8) -0.002(7)
C42 0.058(7) 0.126(12) 0.060(7) 0.007(8) -0.011(6) -0.036(8)
C43 0.045(5) 0.044(5) 0.038(5) -0.008(4) -0.007(4) -0.002(4)
C44 0.070(7) 0.049(6) 0.068(7) -0.010(5) -0.035(6) 0.002(5)
C45 0.068(8) 0.064(7) 0.094(9) 0.004(7) -0.042(7) 0.021(6)
C46 0.082(9) 0.089(10) 0.112(11) -0.001(9) -0.067(9) 0.007(8)
C47 0.114(11) 0.076(9) 0.116(11) -0.001(8) -0.085(10) -0.012(8)
C48 0.073(7) 0.054(6) 0.079(8) 0.003(6) -0.048(6) -0.012(6)
C49 0.034(5) 0.054(6) 0.044(5) 0.001(4) -0.013(4) -0.017(4)
C50 0.036(5) 0.055(6) 0.068(7) -0.021(5) -0.014(5) -0.004(4)
C51 0.058(7) 0.081(8) 0.083(8) -0.010(6) -0.037(6) -0.027(6)
C52 0.055(7) 0.076(8) 0.063(7) -0.016(6) -0.016(5) -0.012(6)
C53 0.044(5) 0.045(5) 0.040(5) -0.013(4) -0.004(4) -0.005(4)
C54 0.123(13) 0.063(8) 0.109(11) 0.030(8) -0.077(10) -0.018(8)
C55 0.101(12) 0.083(10) 0.078(10) 0.013(8) -0.010(8) -0.010(9)
C56 0.082(11) 0.152(18) 0.139(17) 0.054(14) -0.033(11) -0.071(13)
C57 0.19(2) 0.070(10) 0.100(12) -0.006(9) -0.035(13) -0.079(13)
C58 0.128(14) 0.046(8) 0.102(12) 0.007(8) -0.001(10) 0.016(8)
C59 0.039(5) 0.048(5) 0.047(5) -0.016(4) -0.002(4) -0.016(4)
C60 0.058(6) 0.066(7) 0.051(6) -0.020(5) -0.007(5) -0.017(5)
C61 0.071(8) 0.107(11) 0.049(7) -0.030(7) 0.002(6) -0.016(8)
C62 0.066(8) 0.081(9) 0.101(11) -0.052(9) 0.012(8) -0.018(7)
C63 0.069(8) 0.066(8) 0.138(14) -0.050(9) -0.022(9) 0.012(7)
C64 0.055(6) 0.054(6) 0.073(7) -0.017(6) -0.002(6) -0.003(5)
O111 0.199(12) 0.062(6) 0.082(7) -0.029(5) -0.013(7) 0.012(7)
O222 0.183(14) 0.108(9) 0.158(12) 0.011(9) 0.014(10) -0.050(10)
O333 0.074(12) 0.22(3) 0.040(9) 0.020(12) -0.029(8) 0.028(14)
O444 0.13(2) 0.20(3) 0.29(3) 0.15(3) -0.15(2) -0.14(2)

loop_
_atom_type_symbol
_atom_type_description
_atom_type_scat_dispersion_real
_atom_type_scat_dispersion_imag
_atom_type_scat_source
C C 0.0033 0.0016 'International Tables Vol C Tables 4.2.6.8 and 6.1.1.4'
H H 0.0000 0.0000 'International Tables Vol C Tables 4.2.6.8 and 6.1.1.4'
O O 0.0106 0.0060 'International Tables Vol C Tables 4.2.6.8 and 6.1.1.4'
P P 0.1023 0.0942 'International Tables Vol C Tables 4.2.6.8 and 6.1.1.4'
Fe Fe 0.3463 0.8444 'International Tables Vol C Tables 4.2.6.8 and 6.1.1.4'
Ru Ru -1.2594 0.8363 'International Tables Vol C Tables 4.2.6.8 and 6.1.1.4'
Pt Pt -1.7033 8.3905 'International Tables Vol C Tables 4.2.6.8 and 6.1.1.4'

loop_
_geom_angle_atom_site_label_1
_geom_angle_atom_site_label_2
_geom_angle_atom_site_label_3
_geom_angle
C1 Pt1 C13 101.7(4)
C1 Pt1 P1 105.3(3)
C13 Pt1 P1 150.6(2)
C1 Pt1 C12 138.8(4)
C13 Pt1 C12 37.8(3)
P1 Pt1 C12 113.4(2)
C1 Pt1 Ru1 147.8(3)
C13 Pt1 Ru1 98.9(2)
P1 Pt1 Ru1 51.73(6)
C12 Pt1 Ru1 62.5(2)
C1 Pt1 Ru2 153.9(4)
C13 Pt1 Ru2 72.0(2)
P1 Pt1 Ru2 88.07(6)
C12 Pt1 Ru2 44.2(2)
Ru1 Pt1 Ru2 57.20(3)
C3 Ru1 C2 93.2(4)
C3 Ru1 C8 85.7(4)
C2 Ru1 C8 127.2(4)
C3 Ru1 C7 110.4(4)
C2 Ru1 C7 97.3(4)
C8 Ru1 C7 37.1(3)
C3 Ru1 P1 91.0(3)
C2 Ru1 P1 96.0(3)
C8 Ru1 P1 136.7(2)
C7 Ru1 P1 154.0(2)
C3 Ru1 C11 145.8(4)
C2 Ru1 C11 96.7(4)
C8 Ru1 C11 62.5(3)
C7 Ru1 C11 36.0(3)
P1 Ru1 C11 120.2(2)
C3 Ru1 Ru2 98.7(3)
C2 Ru1 Ru2 166.1(3)
C8 Ru1 Ru2 47.3(2)
C7 Ru1 Ru2 71.9(2)
P1 Ru1 Ru2 91.02(6)
C11 Ru1 Ru2 69.4(2)
C3 Ru1 Pt1 133.0(3)
C2 Ru1 Pt1 113.5(3)
C8 Ru1 Pt1 104.8(2)
C7 Ru1 Pt1 104.0(2)
P1 Ru1 Pt1 50.07(6)
C11 Ru1 Pt1 71.35(19)
Ru2 Ru1 Pt1 62.73(3)
C6 Ru2 C5 96.1(5)
C6 Ru2 C4 94.8(4)
C5 Ru2 C4 93.7(4)
C6 Ru2 C12 100.8(4)
C5 Ru2 C12 160.1(4)
C4 Ru2 C12 95.2(4)
C6 Ru2 C8 88.6(4)
C5 Ru2 C8 91.6(4)
C4 Ru2 C8 173.4(3)
C12 Ru2 C8 78.6(3)
C6 Ru2 Ru1 139.5(3)
C5 Ru2 Ru1 94.2(3)
C4 Ru2 Ru1 123.5(3)
C12 Ru2 Ru1 66.1(2)
C8 Ru2 Ru1 52.0(2)
C6 Ru2 Pt1 140.5(3)
C5 Ru2 Pt1 119.0(3)
C4 Ru2 Pt1 67.4(3)
C12 Ru2 Pt1 49.7(2)
C8 Ru2 Pt1 106.5(2)
Ru1 Ru2 Pt1 60.07(3)
C42 Fe2 C37 123.3(5)
C42 Fe2 C40 66.9(6)
C37 Fe2 C40 123.7(5)
C42 Fe2 C36 156.7(7)
C37 Fe2 C36 41.3(5)
C40 Fe2 C36 105.3(6)
C42 Fe2 C39 68.5(5)
C37 Fe2 C39 159.8(5)
C40 Fe2 C39 41.6(5)
C36 Fe2 C39 121.3(5)
C42 Fe2 C35 161.6(6)
C37 Fe2 C35 69.4(5)
C40 Fe2 C35 119.4(6)
C36 Fe2 C35 41.6(5)
C39 Fe2 C35 104.0(5)
C42 Fe2 C41 38.9(5)
C37 Fe2 C41 109.8(5)
C40 Fe2 C41 39.4(5)
C36 Fe2 C41 121.4(6)
C39 Fe2 C41 67.9(5)
C35 Fe2 C41 155.5(6)
C42 Fe2 C38 42.5(5)
C37 Fe2 C38 159.1(5)
C40 Fe2 C38 69.3(6)
C36 Fe2 C38 157.8(6)
C39 Fe2 C38 40.6(5)
C35 Fe2 C38 121.0(6)
C41 Fe2 C38 68.8(6)
C42 Fe2 C34 127.9(5)
C37 Fe2 C34 69.5(5)
C40 Fe2 C34 154.0(5)
C36 Fe2 C34 68.8(5)
C39 Fe2 C34 118.3(5)
C35 Fe2 C34 39.5(4)
C41 Fe2 C34 164.7(5)
C38 Fe2 C34 106.2(5)
C42 Fe2 C33 112.0(4)
C37 Fe2 C33 41.1(4)
C40 Fe2 C33 162.6(5)
C36 Fe2 C33 68.6(4)
C39 Fe2 C33 155.6(5)
C35 Fe2 C33 67.6(4)
C41 Fe2 C33 128.8(5)
C38 Fe2 C33 122.6(4)
C34 Fe2 C33 40.8(4)
C53 Fe1 C58 109.7(6)
C53 Fe1 C57 135.7(7)
C58 Fe1 C57 40.5(7)
C53 Fe1 C51 68.4(4)
C58 Fe1 C51 144.7(7)
C57 Fe1 C51 115.2(7)
C53 Fe1 C54 114.6(5)
C58 Fe1 C54 40.5(6)
C57 Fe1 C54 66.9(7)
C51 Fe1 C54 173.9(6)
C53 Fe1 C55 145.3(6)
C58 Fe1 C55 68.5(6)
C57 Fe1 C55 66.4(7)
C51 Fe1 C55 133.9(6)
C54 Fe1 C55 40.8(6)
C53 Fe1 C56 173.9(9)
C58 Fe1 C56 67.2(7)
C57 Fe1 C56 38.6(7)
C51 Fe1 C56 110.9(6)
C54 Fe1 C56 66.8(7)
C55 Fe1 C56 39.5(7)
C53 Fe1 C52 40.8(4)
C58 Fe1 C52 115.1(6)
C57 Fe1 C52 111.8(6)
C51 Fe1 C52 39.8(4)
C54 Fe1 C52 145.8(6)
C55 Fe1 C52 172.9(6)
C56 Fe1 C52 134.9(8)
C53 Fe1 C50 68.4(4)
C58 Fe1 C50 174.0(7)
C57 Fe1 C50 144.7(8)
C51 Fe1 C50 40.6(4)
C54 Fe1 C50 134.5(6)
C55 Fe1 C50 109.6(5)
C56 Fe1 C50 115.3(7)
C52 Fe1 C50 67.5(4)
C53 Fe1 C49 41.3(3)
C58 Fe1 C49 134.8(7)
C57 Fe1 C49 175.1(8)
C51 Fe1 C49 68.2(4)
C54 Fe1 C49 110.1(5)
C55 Fe1 C49 114.1(6)
C56 Fe1 C49 144.6(8)
C52 Fe1 C49 68.3(4)
C50 Fe1 C49 40.1(4)
C15 P1 C21 103.6(4)
C15 P1 Pt1 119.3(3)
C21 P1 Pt1 117.9(3)
C15 P1 Ru1 116.0(3)
C21 P1 Ru1 121.5(3)
Pt1 P1 Ru1 78.19(7)
O1 C1 Pt1 179.6(14)
O2 C2 Ru1 177.5(10)
O3 C3 Ru1 176.4(9)
O4 C4 Ru2 175.7(9)
O5 C5 Ru2 177.5(10)
O6 C6 Ru2 177.2(9)
C11 C7 C8 112.4(7)
C11 C7 C33 121.8(8)
C8 C7 C33 125.4(8)
C11 C7 Ru1 74.9(5)
C8 C7 Ru1 70.1(5)
C33 C7 Ru1 128.6(6)
C9 C8 C7 121.8(8)
C9 C8 Ru2 121.2(6)
C7 C8 Ru2 116.2(6)
C9 C8 Ru1 124.2(6)
C7 C8 Ru1 72.8(4)
Ru2 C8 Ru1 80.7(3)
C10 C9 C8 169.2(10)
C9 C10 C27 173.9(11)
C7 C11 C12 116.0(7)
C7 C11 C43 124.1(7)
C12 C11 C43 117.2(7)
C7 C11 Ru1 69.2(5)
C12 C11 Ru1 89.0(5)
C43 C11 Ru1 126.8(6)
C13 C12 C11 124.1(7)
C13 C12 Ru2 121.0(6)
C11 C12 Ru2 113.7(5)
C13 C12 Pt1 64.6(5)
C11 C12 Pt1 110.9(5)
Ru2 C12 Pt1 86.1(3)
C14 C13 C12 139.9(9)
C14 C13 Pt1 142.4(7)
C12 C13 Pt1 77.6(5)
C13 C14 C49 120.7(8)
C13 C14 C59 122.1(8)
C49 C14 C59 117.1(8)
C20 C15 C16 117.0(9)
C20 C15 P1 120.2(7)
C16 C15 P1 122.8(7)
C17 C16 C15 123.0(11)
C17 C16 H16 118.5
C15 C16 H16 118.5
C16 C17 C18 118.7(12)
C16 C17 H17 120.7
C18 C17 H17 120.7
C19 C18 C17 121.5(11)
C19 C18 H18 119.2
C17 C18 H18 119.2
C18 C19 C20 119.4(11)
C18 C19 H19 120.3
C20 C19 H19 120.3
C15 C20 C19 120.2(10)
C15 C20 H20 119.9
C19 C20 H20 119.9
C26 C21 C22 117.2(9)
C26 C21 P1 118.3(7)
C22 C21 P1 124.5(8)
C21 C22 C23 122.3(11)
C21 C22 H22 118.8
C23 C22 H22 118.8
C24 C23 C22 117.3(11)
C24 C23 H23 121.3
C22 C23 H23 121.3
C25 C24 C23 123.9(11)
C25 C24 H24 118.1
C23 C24 H24 118.1
C24 C25 C26 117.3(13)
C24 C25 H25 121.4
C26 C25 H25 121.4
C21 C26 C25 121.9(11)
C21 C26 H26 119.1
C25 C26 H26 119.1
C28 C27 C32 117.4(12)
C28 C27 C10 121.3(11)
C32 C27 C10 120.9(11)
C27 C28 C29 119.2(15)
C27 C28 H28 120.4
C29 C28 H28 120.4
C30 C29 C28 123.3(16)
C30 C29 H29 118.4
C28 C29 H29 118.4
C29 C30 C31 117.7(14)
C29 C30 H30 121.2
C31 C30 H30 121.2
C30 C31 C32 123.1(16)
C30 C31 H31 118.5
C32 C31 H31 118.5
C31 C32 C27 117.7(15)
C31 C32 H32 121.1
C27 C32 H32 121.1
C37 C33 C34 108.2(9)
C37 C33 C7 123.8(8)
C34 C33 C7 127.1(9)
C37 C33 Fe2 67.7(5)
C34 C33 Fe2 69.5(5)
C7 C33 Fe2 136.9(6)
C35 C34 C33 107.7(10)
C35 C34 Fe2 69.3(6)
C33 C34 Fe2 69.7(6)
C35 C34 H34 126.1
C33 C34 H34 126.1
Fe2 C34 H34 126.4
C34 C35 C36 109.3(10)
C34 C35 Fe2 71.2(6)
C36 C35 Fe2 68.5(7)
C34 C35 H35 125.4
C36 C35 H35 125.4
Fe2 C35 H35 126.5
C37 C36 C35 107.4(10)
C37 C36 Fe2 69.3(6)
C35 C36 Fe2 69.9(7)
C37 C36 H36 126.3
C35 C36 H36 126.3
Fe2 C36 H36 126.1
C36 C37 C33 107.3(10)
C36 C37 Fe2 69.4(6)
C33 C37 Fe2 71.2(5)
C36 C37 H37 126.4
C33 C37 H37 126.4
Fe2 C37 H37 124.7
C39 C38 C42 104.0(12)
C39 C38 Fe2 69.0(7)
C42 C38 Fe2 67.6(7)
C39 C38 H38 128.0
C42 C38 H38 128.0
Fe2 C38 H38 126.9
C38 C39 C40 108.3(12)
C38 C39 Fe2 70.4(6)
C40 C39 Fe2 68.7(7)
C38 C39 H39 125.9
C40 C39 H39 125.9
Fe2 C39 H39 126.6
C41 C40 C39 108.3(12)
C41 C40 Fe2 71.5(7)
C39 C40 Fe2 69.6(7)
C41 C40 H40 125.8
C39 C40 H40 125.8
Fe2 C40 H40 124.7
C42 C41 C40 109.5(13)
C42 C41 Fe2 69.3(8)
C40 C41 Fe2 69.2(8)
C42 C41 H41 125.3
C40 C41 H41 125.3
Fe2 C41 H41 127.9
C41 C42 C38 109.8(11)
C41 C42 Fe2 71.8(8)
C38 C42 Fe2 69.9(7)
C41 C42 H42 125.1
C38 C42 H42 125.1
Fe2 C42 H42 124.8
C44 C43 C48 120.3(10)
C44 C43 C11 120.9(8)
C48 C43 C11 118.7(8)
C43 C44 C45 117.5(10)
C43 C44 H44 121.3
C45 C44 H44 121.3
C46 C45 C44 122.1(13)
C46 C45 H45 118.9
C44 C45 H45 118.9
C45 C46 C47 118.9(12)
C45 C46 H46 120.5
C47 C46 H46 120.5
C46 C47 C48 121.1(12)
C46 C47 H47 119.4
C48 C47 H47 119.4
C43 C48 C47 120.1(11)
C43 C48 H48 120.0
C47 C48 H48 120.0
C50 C49 C53 106.8(8)
C50 C49 C14 127.6(9)
C53 C49 C14 125.5(8)
C50 C49 Fe1 69.5(5)
C53 C49 Fe1 68.0(5)
C14 C49 Fe1 126.2(6)
C49 C50 C51 108.6(9)
C49 C50 Fe1 70.4(6)
C51 C50 Fe1 69.1(6)
C49 C50 H50 125.7
C51 C50 H50 125.7
Fe1 C50 H50 126.4
C52 C51 C50 108.4(9)
C52 C51 Fe1 70.7(7)
C50 C51 Fe1 70.3(6)
C52 C51 H51 125.8
C50 C51 H51 125.8
Fe1 C51 H51 124.8
C51 C52 C53 108.6(10)
C51 C52 Fe1 69.5(7)
C53 C52 Fe1 68.7(6)
C51 C52 H52 125.7
C53 C52 H52 125.7
Fe1 C52 H52 127.6
C52 C53 C49 107.5(8)
C52 C53 Fe1 70.5(6)
C49 C53 Fe1 70.6(5)
C52 C53 H53 126.3
C49 C53 H53 126.3
Fe1 C53 H53 124.2
C58 C54 C55 108.2(14)
C58 C54 Fe1 69.3(8)
C55 C54 Fe1 70.0(8)
C58 C54 H54 125.9
C55 C54 H54 125.9
Fe1 C54 H54 126.4
C56 C55 C54 106.4(16)
C56 C55 Fe1 70.1(9)
C54 C55 Fe1 69.3(8)
C56 C55 H55 126.8
C54 C55 H55 126.8
Fe1 C55 H55 125.4
C57 C56 C55 109.7(16)
C57 C56 Fe1 70.0(8)
C55 C56 Fe1 70.4(8)
C57 C56 H56 125.1
C55 C56 H56 125.1
Fe1 C56 H56 126.0
C56 C57 C58 109.9(15)
C56 C57 Fe1 71.3(9)
C58 C57 Fe1 69.7(8)
C56 C57 H57 125.0
C58 C57 H57 125.0
Fe1 C57 H57 125.5
C57 C58 C54 105.7(14)
C57 C58 Fe1 69.8(9)
C54 C58 Fe1 70.2(7)
C57 C58 H58 127.1
C54 C58 H58 127.1
Fe1 C58 H58 124.5
C64 C59 C60 116.9(9)
C64 C59 C14 122.7(9)
C60 C59 C14 120.5(9)
C61 C60 C59 123.9(12)
C61 C60 H60 118.1
C59 C60 H60 118.1
C60 C61 C62 117.5(12)
C60 C61 H61 121.2
C62 C61 H61 121.2
C61 C62 C63 121.2(12)
C61 C62 H62 119.4
C63 C62 H62 119.4
C64 C63 C62 117.9(13)
C64 C63 H63 121.1
C62 C63 H63 121.1
C59 C64 C63 122.5(12)
C59 C64 H64 118.7
C63 C64 H64 118.7

loop_
_geom_bond_atom_site_label_1
_geom_bond_atom_site_label_2
_geom_bond_distance
Pt1 C1 1.890(12)
Pt1 C13 2.110(8)
Pt1 P1 2.280(2)
Pt1 C12 2.282(8)
Pt1 Ru1 2.9100(11)
Pt1 Ru2 2.9847(11)
Ru1 C3 1.881(10)
Ru1 C2 1.888(10)
Ru1 C8 2.252(8)
Ru1 C7 2.287(8)
Ru1 P1 2.334(2)
Ru1 C11 2.362(8)
Ru1 Ru2 2.8224(11)
Ru2 C6 1.865(11)
Ru2 C5 1.953(11)
Ru2 C4 1.973(10)
Ru2 C12 2.086(8)
Ru2 C8 2.102(9)
Fe2 C42 2.035(12)
Fe2 C37 2.037(10)
Fe2 C40 2.037(12)
Fe2 C36 2.038(12)
Fe2 C39 2.049(12)
Fe2 C35 2.057(12)
Fe2 C41 2.067(13)
Fe2 C38 2.067(12)
Fe2 C34 2.081(10)
Fe2 C33 2.084(9)
Fe1 C53 2.027(9)
Fe1 C58 2.029(14)
Fe1 C57 2.030(13)
Fe1 C51 2.035(12)
Fe1 C54 2.040(13)
Fe1 C55 2.049(14)
Fe1 C56 2.046(14)
Fe1 C52 2.050(11)
Fe1 C50 2.051(10)
Fe1 C49 2.062(9)
P1 C15 1.814(9)
P1 C21 1.829(9)
O1 C1 1.124(13)
O2 C2 1.118(11)
O3 C3 1.142(11)
O4 C4 1.115(11)
O5 C5 1.144(13)
O6 C6 1.140(12)
C7 C11 1.437(11)
C7 C8 1.444(11)
C7 C33 1.481(12)
C8 C9 1.442(11)
C9 C10 1.203(13)
C10 C27 1.438(13)
C11 C12 1.445(11)
C11 C43 1.536(12)
C12 C13 1.431(11)
C13 C14 1.331(12)
C14 C49 1.467(12)
C14 C59 1.515(12)
C15 C20 1.363(13)
C15 C16 1.401(13)
C16 C17 1.327(14)
C16 H16 0.9500
C17 C18 1.358(17)
C17 H17 0.9500
C18 C19 1.350(18)
C18 H18 0.9500
C19 C20 1.393(15)
C19 H19 0.9500
C20 H20 0.9500
C21 C26 1.378(14)
C21 C22 1.387(12)
C22 C23 1.389(14)
C22 H22 0.9500
C23 C24 1.369(19)
C23 H23 0.9500
C24 C25 1.347(19)
C24 H24 0.9500
C25 C26 1.414(16)
C25 H25 0.9500
C26 H26 0.9500
C27 C28 1.325(17)
C27 C32 1.414(19)
C28 C29 1.47(2)
C28 H28 0.9500
C29 C30 1.23(2)
C29 H29 0.9500
C30 C31 1.34(2)
C30 H30 0.9500
C31 C32 1.40(2)
C31 H31 0.9500
C32 H32 0.9500
C33 C37 1.446(14)
C33 C34 1.450(14)
C34 C35 1.400(15)
C34 H34 0.9500
C35 C36 1.454(19)
C35 H35 0.9500
C36 C37 1.437(16)
C36 H36 0.9500
C37 H37 0.9500
C38 C39 1.428(17)
C38 C42 1.488(19)
C38 H38 0.9500
C39 C40 1.453(19)
C39 H39 0.9500
C40 C41 1.383(19)
C40 H40 0.9500
C41 C42 1.365(18)
C41 H41 0.9500
C42 H42 0.9500
C43 C44 1.360(13)
C43 C48 1.369(13)
C44 C45 1.425(14)
C44 H44 0.9500
C45 C46 1.326(18)
C45 H45 0.9500
C46 C47 1.360(19)
C46 H46 0.9500
C47 C48 1.369(16)
C47 H47 0.9500
C48 H48 0.9500
C49 C50 1.411(12)
C49 C53 1.443(12)
C50 C51 1.419(14)
C50 H50 0.9500
C51 C52 1.390(15)
C51 H51 0.9500
C52 C53 1.420(14)
C52 H52 0.9500
C53 H53 0.9500
C54 C58 1.41(2)
C54 C55 1.42(2)
C54 H54 0.9500
C55 C56 1.38(2)
C55 H55 0.9500
C56 C57 1.35(2)
C56 H56 0.9500
C57 C58 1.41(2)
C57 H57 0.9500
C58 H58 0.9500
C59 C64 1.366(14)
C59 C60 1.398(13)
C60 C61 1.358(14)
C60 H60 0.9500
C61 C62 1.379(19)
C61 H61 0.9500
C62 C63 1.41(2)
C62 H62 0.9500
C63 C64 1.380(16)
C63 H63 0.9500
C64 H64 0.9500

loop_
_geom_torsion_atom_site_label_1
_geom_torsion_atom_site_label_2
_geom_torsion_atom_site_label_3
_geom_torsion_atom_site_label_4
_geom_torsion
C1 Pt1 Ru1 C3 93.3(8)
C13 Pt1 Ru1 C3 -137.4(5)
P1 Pt1 Ru1 C3 41.6(4)
C12 Pt1 Ru1 C3 -126.8(5)
Ru2 Pt1 Ru1 C3 -75.6(4)
C1 Pt1 Ru1 C2 -26.0(8)
C13 Pt1 Ru1 C2 103.4(4)
P1 Pt1 Ru1 C2 -77.6(3)
C12 Pt1 Ru1 C2 113.9(4)
Ru2 Pt1 Ru1 C2 165.2(3)
C1 Pt1 Ru1 C8 -168.8(7)
C13 Pt1 Ru1 C8 -39.5(3)
P1 Pt1 Ru1 C8 139.6(2)
C12 Pt1 Ru1 C8 -28.9(3)
Ru2 Pt1 Ru1 C8 22.3(2)
C1 Pt1 Ru1 C7 -130.5(7)
C13 Pt1 Ru1 C7 -1.1(3)
P1 Pt1 Ru1 C7 177.9(2)
C12 Pt1 Ru1 C7 9.4(3)
Ru2 Pt1 Ru1 C7 60.7(2)
C1 Pt1 Ru1 P1 51.6(7)
C13 Pt1 Ru1 P1 -179.0(2)
C12 Pt1 Ru1 P1 -168.5(2)
Ru2 Pt1 Ru1 P1 -117.22(8)
C1 Pt1 Ru1 C11 -115.2(7)
C13 Pt1 Ru1 C11 14.1(3)
P1 Pt1 Ru1 C11 -166.8(2)
C12 Pt1 Ru1 C11 24.7(3)
Ru2 Pt1 Ru1 C11 75.9(2)
C1 Pt1 Ru1 Ru2 168.9(7)
C13 Pt1 Ru1 Ru2 -61.8(2)
P1 Pt1 Ru1 Ru2 117.22(8)
C12 Pt1 Ru1 Ru2 -51.2(2)
C3 Ru1 Ru2 C6 -91.6(6)
C2 Ru1 Ru2 C6 56.7(13)
C8 Ru1 Ru2 C6 -15.8(6)
C7 Ru1 Ru2 C6 17.1(5)
P1 Ru1 Ru2 C6 177.2(5)
C11 Ru1 Ru2 C6 55.2(5)
Pt1 Ru1 Ru2 C6 134.2(5)
C3 Ru1 Ru2 C5 12.9(4)
C2 Ru1 Ru2 C5 161.3(13)
C8 Ru1 Ru2 C5 88.7(5)
C7 Ru1 Ru2 C5 121.6(4)
P1 Ru1 Ru2 C5 -78.3(3)
C11 Ru1 Ru2 C5 159.7(4)
Pt1 Ru1 Ru2 C5 -121.3(3)
C3 Ru1 Ru2 C4 110.2(4)
C2 Ru1 Ru2 C4 -101.5(13)
C8 Ru1 Ru2 C4 -174.0(4)
C7 Ru1 Ru2 C4 -141.1(4)
P1 Ru1 Ru2 C4 19.0(3)
C11 Ru1 Ru2 C4 -103.0(4)
Pt1 Ru1 Ru2 C4 -24.0(3)
C3 Ru1 Ru2 C12 -169.9(4)
C2 Ru1 Ru2 C12 -21.6(12)
C8 Ru1 Ru2 C12 -94.1(4)
C7 Ru1 Ru2 C12 -61.2(3)
P1 Ru1 Ru2 C12 98.9(2)
C11 Ru1 Ru2 C12 -23.1(3)
Pt1 Ru1 Ru2 C12 55.9(2)
C3 Ru1 Ru2 C8 -75.8(4)
C2 Ru1 Ru2 C8 72.5(13)
C7 Ru1 Ru2 C8 32.9(4)
P1 Ru1 Ru2 C8 -167.0(3)
C11 Ru1 Ru2 C8 71.0(4)
Pt1 Ru1 Ru2 C8 150.0(3)
C3 Ru1 Ru2 Pt1 134.2(3)
C2 Ru1 Ru2 Pt1 -77.5(12)
C8 Ru1 Ru2 Pt1 -150.0(3)
C7 Ru1 Ru2 Pt1 -117.1(2)
P1 Ru1 Ru2 Pt1 43.00(6)
C11 Ru1 Ru2 Pt1 -79.0(2)
C1 Pt1 Ru2 C6 60.6(9)
C13 Pt1 Ru2 C6 -19.2(5)
P1 Pt1 Ru2 C6 -177.2(5)
C12 Pt1 Ru2 C6 -50.0(6)
Ru1 Pt1 Ru2 C6 -132.9(5)
C1 Pt1 Ru2 C5 -89.3(9)
C13 Pt1 Ru2 C5 -169.2(4)
P1 Pt1 Ru2 C5 32.8(4)
C12 Pt1 Ru2 C5 160.0(5)
Ru1 Pt1 Ru2 C5 77.1(3)
C1 Pt1 Ru2 C4 -8.1(8)
C13 Pt1 Ru2 C4 -87.9(4)
P1 Pt1 Ru2 C4 114.1(3)
C12 Pt1 Ru2 C4 -118.7(4)
Ru1 Pt1 Ru2 C4 158.4(3)
C1 Pt1 Ru2 C12 110.7(8)
C13 Pt1 Ru2 C12 30.9(4)
P1 Pt1 Ru2 C12 -127.2(3)
Ru1 Pt1 Ru2 C12 -82.8(3)
C1 Pt1 Ru2 C8 169.3(8)
C13 Pt1 Ru2 C8 89.4(3)
P1 Pt1 Ru2 C8 -68.6(3)
C12 Pt1 Ru2 C8 58.6(4)
Ru1 Pt1 Ru2 C8 -24.3(3)
C1 Pt1 Ru2 Ru1 -166.5(8)
C13 Pt1 Ru2 Ru1 113.7(2)
P1 Pt1 Ru2 Ru1 -44.31(6)
C12 Pt1 Ru2 Ru1 82.8(3)
C1 Pt1 P1 C15 92.3(5)
C13 Pt1 P1 C15 -111.5(6)
C12 Pt1 P1 C15 -102.2(4)
Ru1 Pt1 P1 C15 -113.4(3)
Ru2 Pt1 P1 C15 -65.0(3)
C1 Pt1 P1 C21 -34.8(5)
C13 Pt1 P1 C21 121.5(6)
C12 Pt1 P1 C21 130.7(4)
Ru1 Pt1 P1 C21 119.6(3)
Ru2 Pt1 P1 C21 168.0(3)
C1 Pt1 P1 Ru1 -154.3(4)
C13 Pt1 P1 Ru1 1.9(5)
C12 Pt1 P1 Ru1 11.1(2)
Ru2 Pt1 P1 Ru1 48.41(5)
C3 Ru1 P1 C15 -33.9(4)
C2 Ru1 P1 C15 -127.2(4)
C8 Ru1 P1 C15 50.9(5)
C7 Ru1 P1 C15 112.4(6)
C11 Ru1 P1 C15 131.5(4)
Ru2 Ru1 P1 C15 64.8(3)
Pt1 Ru1 P1 C15 117.0(3)
C3 Ru1 P1 C21 93.4(5)
C2 Ru1 P1 C21 0.1(5)
C8 Ru1 P1 C21 178.2(5)
C7 Ru1 P1 C21 -120.3(6)
C11 Ru1 P1 C21 -101.2(4)
Ru2 Ru1 P1 C21 -167.9(4)
Pt1 Ru1 P1 C21 -115.6(4)
C3 Ru1 P1 Pt1 -150.9(3)
C2 Ru1 P1 Pt1 115.7(3)
C8 Ru1 P1 Pt1 -66.2(3)
C7 Ru1 P1 Pt1 -4.6(5)
C11 Ru1 P1 Pt1 14.4(2)
Ru2 Ru1 P1 Pt1 -52.24(5)
C13 Pt1 C1 O1 83(100)
P1 Pt1 C1 O1 -108(100)
C12 Pt1 C1 O1 92(100)
Ru1 Pt1 C1 O1 -148(100)
Ru2 Pt1 C1 O1 10(100)
C3 Ru1 C2 O2 20(23)
C8 Ru1 C2 O2 -67(23)
C7 Ru1 C2 O2 -91(23)
P1 Ru1 C2 O2 111(23)
C11 Ru1 C2 O2 -127(23)
Ru2 Ru1 C2 O2 -129(22)
Pt1 Ru1 C2 O2 160(23)
C2 Ru1 C3 O3 -108(17)
C8 Ru1 C3 O3 19(17)
C7 Ru1 C3 O3 -9(17)
P1 Ru1 C3 O3 156(17)
C11 Ru1 C3 O3 -1(17)
Ru2 Ru1 C3 O3 65(17)
Pt1 Ru1 C3 O3 125(17)
C6 Ru2 C4 O4 11(12)
C5 Ru2 C4 O4 -86(12)
C12 Ru2 C4 O4 112(12)
C8 Ru2 C4 O4 132(11)
Ru1 Ru2 C4 O4 177(12)
Pt1 Ru2 C4 O4 154(12)
C6 Ru2 C5 O5 131(26)
C4 Ru2 C5 O5 -134(26)
C12 Ru2 C5 O5 -18(27)
C8 Ru2 C5 O5 42(26)
Ru1 Ru2 C5 O5 -10(26)
Pt1 Ru2 C5 O5 -68(26)
C5 Ru2 C6 O6 -100(21)
C4 Ru2 C6 O6 166(21)
C12 Ru2 C6 O6 70(21)
C8 Ru2 C6 O6 -8(21)
Ru1 Ru2 C6 O6 4(21)
Pt1 Ru2 C6 O6 106(21)
C3 Ru1 C7 C11 172.5(5)
C2 Ru1 C7 C11 -91.4(5)
C8 Ru1 C7 C11 121.1(7)
P1 Ru1 C7 C11 28.8(8)
Ru2 Ru1 C7 C11 79.7(4)
Pt1 Ru1 C7 C11 25.1(5)
C3 Ru1 C7 C8 51.3(6)
C2 Ru1 C7 C8 147.5(5)
P1 Ru1 C7 C8 -92.4(6)
C11 Ru1 C7 C8 -121.1(7)
Ru2 Ru1 C7 C8 -41.4(4)
Pt1 Ru1 C7 C8 -96.0(4)
C3 Ru1 C7 C33 -68.7(8)
C2 Ru1 C7 C33 27.5(8)
C8 Ru1 C7 C33 -120.0(10)
P1 Ru1 C7 C33 147.6(6)
C11 Ru1 C7 C33 118.8(10)
Ru2 Ru1 C7 C33 -161.4(8)
Pt1 Ru1 C7 C33 143.9(7)
C11 C7 C8 C9 176.7(8)
C33 C7 C8 C9 3.9(13)
Ru1 C7 C8 C9 -120.0(8)
C11 C7 C8 Ru2 6.8(9)
C33 C7 C8 Ru2 -166.0(6)
Ru1 C7 C8 Ru2 70.1(5)
C11 C7 C8 Ru1 -63.3(6)
C33 C7 C8 Ru1 123.9(8)
C6 Ru2 C8 C9 -65.7(8)
C5 Ru2 C8 C9 30.4(8)
C4 Ru2 C8 C9 173(3)
C12 Ru2 C8 C9 -167.0(8)
Ru1 Ru2 C8 C9 124.5(8)
Pt1 Ru2 C8 C9 151.4(7)
C6 Ru2 C8 C7 104.3(7)
C5 Ru2 C8 C7 -159.6(7)
C4 Ru2 C8 C7 -17(4)
C12 Ru2 C8 C7 3.0(6)
Ru1 Ru2 C8 C7 -65.5(6)
Pt1 Ru2 C8 C7 -38.6(6)
C6 Ru2 C8 Ru1 169.8(4)
C5 Ru2 C8 Ru1 -94.1(4)
C4 Ru2 C8 Ru1 49(3)
C12 Ru2 C8 Ru1 68.5(3)
Pt1 Ru2 C8 Ru1 26.9(3)
C3 Ru1 C8 C9 -15.6(8)
C2 Ru1 C8 C9 75.2(9)
C7 Ru1 C8 C9 117.2(9)
P1 Ru1 C8 C9 -102.5(7)
C11 Ru1 C8 C9 151.7(9)
Ru2 Ru1 C8 C9 -121.6(9)
Pt1 Ru1 C8 C9 -149.0(7)
C3 Ru1 C8 C7 -132.8(5)
C2 Ru1 C8 C7 -42.0(6)
P1 Ru1 C8 C7 140.3(4)
C11 Ru1 C8 C7 34.5(4)
Ru2 Ru1 C8 C7 121.2(5)
Pt1 Ru1 C8 C7 93.8(4)
C3 Ru1 C8 Ru2 106.0(4)
C2 Ru1 C8 Ru2 -163.3(4)
C7 Ru1 C8 Ru2 -121.2(5)
P1 Ru1 C8 Ru2 19.1(4)
C11 Ru1 C8 Ru2 -86.7(3)
Pt1 Ru1 C8 Ru2 -27.4(3)
C7 C8 C9 C10 -144(6)
Ru2 C8 C9 C10 25(6)
Ru1 C8 C9 C10 126(6)
C8 C9 C10 C27 -164(8)
C8 C7 C11 C12 -17.6(10)
C33 C7 C11 C12 155.5(7)
Ru1 C7 C11 C12 -78.1(6)
C8 C7 C11 C43 -178.4(8)
C33 C7 C11 C43 -5.3(12)
Ru1 C7 C11 C43 121.1(8)
C8 C7 C11 Ru1 60.5(6)
C33 C7 C11 Ru1 -126.4(8)
C3 Ru1 C11 C7 -12.7(9)
C2 Ru1 C11 C7 93.2(5)
C8 Ru1 C11 C7 -35.6(5)
P1 Ru1 C11 C7 -165.9(4)
Ru2 Ru1 C11 C7 -87.2(4)
Pt1 Ru1 C11 C7 -154.3(5)
C3 Ru1 C11 C12 105.8(7)
C2 Ru1 C11 C12 -148.4(5)
C8 Ru1 C11 C12 82.8(5)
C7 Ru1 C11 C12 118.4(7)
P1 Ru1 C11 C12 -47.5(5)
Ru2 Ru1 C11 C12 31.2(4)
Pt1 Ru1 C11 C12 -35.8(4)
C3 Ru1 C11 C43 -130.3(8)
C2 Ru1 C11 C43 -24.5(7)
C8 Ru1 C11 C43 -153.3(8)
C7 Ru1 C11 C43 -117.7(9)
P1 Ru1 C11 C43 76.4(7)
Ru2 Ru1 C11 C43 155.1(7)
Pt1 Ru1 C11 C43 88.1(6)
C7 C11 C12 C13 -171.8(8)
C43 C11 C12 C13 -9.6(12)
Ru1 C11 C12 C13 122.0(8)
C7 C11 C12 Ru2 20.3(9)
C43 C11 C12 Ru2 -177.4(6)
Ru1 C11 C12 Ru2 -45.8(5)
C7 C11 C12 Pt1 115.4(7)
C43 C11 C12 Pt1 -82.4(8)
Ru1 C11 C12 Pt1 49.2(4)
C6 Ru2 C12 C13 93.1(7)
C5 Ru2 C12 C13 -118.9(12)
C4 Ru2 C12 C13 -2.7(7)
C8 Ru2 C12 C13 179.5(7)
Ru1 Ru2 C12 C13 -127.2(7)
Pt1 Ru2 C12 C13 -57.1(6)
C6 Ru2 C12 C11 -98.6(6)
C5 Ru2 C12 C11 49.4(14)
C4 Ru2 C12 C11 165.5(6)
C8 Ru2 C12 C11 -12.3(6)
Ru1 Ru2 C12 C11 41.0(5)
Pt1 Ru2 C12 C11 111.1(6)
C6 Ru2 C12 Pt1 150.2(4)
C5 Ru2 C12 Pt1 -61.8(12)
C4 Ru2 C12 Pt1 54.4(3)
C8 Ru2 C12 Pt1 -123.4(3)
Ru1 Ru2 C12 Pt1 -70.13(18)
C1 Pt1 C12 C13 -14.1(9)
P1 Pt1 C12 C13 -172.6(4)
Ru1 Pt1 C12 C13 -162.8(5)
Ru2 Pt1 C12 C13 127.2(6)
C1 Pt1 C12 C11 104.8(8)
C13 Pt1 C12 C11 118.9(8)
P1 Pt1 C12 C11 -53.7(6)
Ru1 Pt1 C12 C11 -43.8(5)
Ru2 Pt1 C12 C11 -113.9(6)
C1 Pt1 C12 Ru2 -141.3(6)
C13 Pt1 C12 Ru2 -127.2(6)
P1 Pt1 C12 Ru2 60.2(3)
Ru1 Pt1 C12 Ru2 70.05(19)
C11 C12 C13 C14 82.9(14)
Ru2 C12 C13 C14 -110.1(12)
Pt1 C12 C13 C14 -178.2(13)
C11 C12 C13 Pt1 -98.9(8)
Ru2 C12 C13 Pt1 68.0(5)
C1 Pt1 C13 C14 -11.4(12)
P1 Pt1 C13 C14 -168.0(8)
C12 Pt1 C13 C14 178.1(13)
Ru1 Pt1 C13 C14 -166.5(10)
Ru2 Pt1 C13 C14 142.3(11)
C1 Pt1 C13 C12 170.5(6)
P1 Pt1 C13 C12 13.9(8)
Ru1 Pt1 C13 C12 15.4(5)
Ru2 Pt1 C13 C12 -35.7(4)
C12 C13 C14 C49 -1.7(17)
Pt1 C13 C14 C49 -178.8(7)
C12 C13 C14 C59 -178.1(10)
Pt1 C13 C14 C59 4.8(16)
C21 P1 C15 C20 113.3(8)
Pt1 P1 C15 C20 -20.2(9)
Ru1 P1 C15 C20 -110.9(7)
C21 P1 C15 C16 -68.1(9)
Pt1 P1 C15 C16 158.4(7)
Ru1 P1 C15 C16 67.7(8)
C20 C15 C16 C17 -1.3(15)
P1 C15 C16 C17 -179.9(8)
C15 C16 C17 C18 2.7(17)
C16 C17 C18 C19 -1.5(18)
C17 C18 C19 C20 -1.1(19)
C16 C15 C20 C19 -1.3(14)
P1 C15 C20 C19 177.4(8)
C18 C19 C20 C15 2.5(17)
C15 P1 C21 C26 -177.5(9)
Pt1 P1 C21 C26 -43.2(9)
Ru1 P1 C21 C26 49.8(10)
C15 P1 C21 C22 1.2(10)
Pt1 P1 C21 C22 135.5(8)
Ru1 P1 C21 C22 -131.5(8)
C26 C21 C22 C23 -0.6(17)
P1 C21 C22 C23 -179.3(9)
C21 C22 C23 C24 -1(2)
C22 C23 C24 C25 2(2)
C23 C24 C25 C26 -3(3)
C22 C21 C26 C25 0.2(19)
P1 C21 C26 C25 179.0(12)
C24 C25 C26 C21 1(2)
C9 C10 C27 C28 80(11)
C9 C10 C27 C32 -93(11)
C32 C27 C28 C29 0(3)
C10 C27 C28 C29 -173.0(16)
C27 C28 C29 C30 -11(4)
C28 C29 C30 C31 16(4)
C29 C30 C31 C32 -11(3)
C30 C31 C32 C27 1(3)
C28 C27 C32 C31 4(2)
C10 C27 C32 C31 177.1(14)
C11 C7 C33 C37 -126.4(10)
C8 C7 C33 C37 45.7(13)
Ru1 C7 C33 C37 137.7(8)
C11 C7 C33 C34 41.3(13)
C8 C7 C33 C34 -146.6(9)
Ru1 C7 C33 C34 -54.6(13)
C11 C7 C33 Fe2 140.8(8)
C8 C7 C33 Fe2 -47.0(14)
Ru1 C7 C33 Fe2 45.0(13)
C42 Fe2 C33 C37 -115.9(8)
C40 Fe2 C33 C37 -33.3(19)
C36 Fe2 C33 C37 38.9(7)
C39 Fe2 C33 C37 157.9(11)
C35 Fe2 C33 C37 83.9(7)
C41 Fe2 C33 C37 -74.8(9)
C38 Fe2 C33 C37 -162.7(7)
C34 Fe2 C33 C37 120.9(8)
C42 Fe2 C33 C34 123.2(7)
C37 Fe2 C33 C34 -120.9(8)
C40 Fe2 C33 C34 -154.2(17)
C36 Fe2 C33 C34 -82.0(7)
C39 Fe2 C33 C34 37.0(14)
C35 Fe2 C33 C34 -37.0(7)
C41 Fe2 C33 C34 164.3(7)
C38 Fe2 C33 C34 76.4(8)
C42 Fe2 C33 C7 0.3(12)
C37 Fe2 C33 C7 116.2(12)
C40 Fe2 C33 C7 83(2)
C36 Fe2 C33 C7 155.2(12)
C39 Fe2 C33 C7 -85.8(15)
C35 Fe2 C33 C7 -159.9(12)
C41 Fe2 C33 C7 41.5(13)
C38 Fe2 C33 C7 -46.5(12)
C34 Fe2 C33 C7 -122.9(12)
C37 C33 C34 C35 2.3(11)
C7 C33 C34 C35 -166.9(9)
Fe2 C33 C34 C35 59.0(7)
C37 C33 C34 Fe2 -56.7(7)
C7 C33 C34 Fe2 134.0(9)
C42 Fe2 C34 C35 161.1(8)
C37 Fe2 C34 C35 -82.1(8)
C40 Fe2 C34 C35 43.5(15)
C36 Fe2 C34 C35 -37.8(8)
C39 Fe2 C34 C35 77.3(9)
C41 Fe2 C34 C35 -172.1(18)
C38 Fe2 C34 C35 119.4(8)
C33 Fe2 C34 C35 -119.1(10)
C42 Fe2 C34 C33 -79.8(8)
C37 Fe2 C34 C33 37.0(6)
C40 Fe2 C34 C33 162.7(11)
C36 Fe2 C34 C33 81.3(7)
C39 Fe2 C34 C33 -163.6(6)
C35 Fe2 C34 C33 119.1(10)
C41 Fe2 C34 C33 -53(2)
C38 Fe2 C34 C33 -121.5(6)
C33 C34 C35 C36 -1.2(13)
Fe2 C34 C35 C36 58.1(9)
C33 C34 C35 Fe2 -59.3(7)
C42 Fe2 C35 C34 -54.2(17)
C37 Fe2 C35 C34 82.3(7)
C40 Fe2 C35 C34 -159.7(7)
C36 Fe2 C35 C34 120.6(10)
C39 Fe2 C35 C34 -117.7(8)
C41 Fe2 C35 C34 175.0(11)
C38 Fe2 C35 C34 -77.4(8)
C33 Fe2 C35 C34 38.1(6)
C42 Fe2 C35 C36 -174.8(13)
C37 Fe2 C35 C36 -38.2(6)
C40 Fe2 C35 C36 79.7(8)
C39 Fe2 C35 C36 121.7(7)
C41 Fe2 C35 C36 54.4(15)
C38 Fe2 C35 C36 162.0(7)
C34 Fe2 C35 C36 -120.6(10)
C33 Fe2 C35 C36 -82.5(7)
C34 C35 C36 C37 -0.3(14)
Fe2 C35 C36 C37 59.4(8)
C34 C35 C36 Fe2 -59.7(8)
C42 Fe2 C36 C37 57.3(14)
C40 Fe2 C36 C37 124.1(8)
C39 Fe2 C36 C37 166.3(7)
C35 Fe2 C36 C37 -118.6(10)
C41 Fe2 C36 C37 84.6(8)
C38 Fe2 C36 C37 -163.3(13)
C34 Fe2 C36 C37 -82.6(7)
C33 Fe2 C36 C37 -38.7(7)
C42 Fe2 C36 C35 175.9(11)
C37 Fe2 C36 C35 118.6(10)
C40 Fe2 C36 C35 -117.3(7)
C39 Fe2 C36 C35 -75.1(8)
C41 Fe2 C36 C35 -156.8(7)
C38 Fe2 C36 C35 -44.7(17)
C34 Fe2 C36 C35 36.0(6)
C33 Fe2 C36 C35 79.9(7)
C35 C36 C37 C33 1.7(13)
Fe2 C36 C37 C33 61.5(7)
C35 C36 C37 Fe2 -59.7(8)
C34 C33 C37 C36 -2.5(11)
C7 C33 C37 C36 167.2(9)
Fe2 C33 C37 C36 -60.3(7)
C34 C33 C37 Fe2 57.8(7)
C7 C33 C37 Fe2 -132.5(9)
C42 Fe2 C37 C36 -156.5(8)
C40 Fe2 C37 C36 -73.8(10)
C39 Fe2 C37 C36 -35.7(18)
C35 Fe2 C37 C36 38.5(7)
C41 Fe2 C37 C36 -115.4(9)
C38 Fe2 C37 C36 162.4(15)
C34 Fe2 C37 C36 80.9(8)
C33 Fe2 C37 C36 117.6(10)
C42 Fe2 C37 C33 85.9(8)
C40 Fe2 C37 C33 168.6(7)
C36 Fe2 C37 C33 -117.6(10)
C39 Fe2 C37 C33 -153.3(14)
C35 Fe2 C37 C33 -79.1(7)
C41 Fe2 C37 C33 127.0(7)
C38 Fe2 C37 C33 44.7(18)
C34 Fe2 C37 C33 -36.7(6)
C42 Fe2 C38 C39 116.0(11)
C37 Fe2 C38 C39 170.5(13)
C40 Fe2 C38 C39 38.1(8)
C36 Fe2 C38 C39 -41.5(18)
C35 Fe2 C38 C39 -74.6(9)
C41 Fe2 C38 C39 80.4(9)
C34 Fe2 C38 C39 -114.9(8)
C33 Fe2 C38 C39 -156.2(7)
C37 Fe2 C38 C42 54.5(18)
C40 Fe2 C38 C42 -77.9(8)
C36 Fe2 C38 C42 -157.6(13)
C39 Fe2 C38 C42 -116.0(11)
C35 Fe2 C38 C42 169.4(7)
C41 Fe2 C38 C42 -35.6(7)
C34 Fe2 C38 C42 129.1(7)
C33 Fe2 C38 C42 87.7(8)
C42 C38 C39 C40 0.4(13)
Fe2 C38 C39 C40 -58.5(9)
C42 C38 C39 Fe2 58.9(7)
C42 Fe2 C39 C38 -40.8(9)
C37 Fe2 C39 C38 -170.2(14)
C40 Fe2 C39 C38 -119.7(12)
C36 Fe2 C39 C38 163.0(9)
C35 Fe2 C39 C38 121.6(9)
C41 Fe2 C39 C38 -82.8(9)
C34 Fe2 C39 C38 81.8(9)
C33 Fe2 C39 C38 55.3(15)
C42 Fe2 C39 C40 78.9(10)
C37 Fe2 C39 C40 -50.5(19)
C36 Fe2 C39 C40 -77.3(10)
C35 Fe2 C39 C40 -118.7(9)
C41 Fe2 C39 C40 36.9(9)
C38 Fe2 C39 C40 119.7(12)
C34 Fe2 C39 C40 -158.5(8)
C33 Fe2 C39 C40 175.0(10)
C38 C39 C40 C41 -1.8(15)
Fe2 C39 C40 C41 -61.3(9)
C38 C39 C40 Fe2 59.5(9)
C42 Fe2 C40 C41 35.5(9)
C37 Fe2 C40 C41 -80.1(10)
C36 Fe2 C40 C41 -121.2(9)
C39 Fe2 C40 C41 118.6(13)
C35 Fe2 C40 C41 -163.8(9)
C38 Fe2 C40 C41 81.4(10)
C34 Fe2 C40 C41 166.0(11)
C33 Fe2 C40 C41 -54(2)
C42 Fe2 C40 C39 -83.1(9)
C37 Fe2 C40 C39 161.3(8)
C36 Fe2 C40 C39 120.2(9)
C35 Fe2 C40 C39 77.6(10)
C41 Fe2 C40 C39 -118.6(13)
C38 Fe2 C40 C39 -37.2(8)
C34 Fe2 C40 C39 47.4(16)
C33 Fe2 C40 C39 -173.1(14)
C39 C40 C41 C42 2.5(16)
Fe2 C40 C41 C42 -57.6(9)
C39 C40 C41 Fe2 60.1(9)
C37 Fe2 C41 C42 -118.9(8)
C40 Fe2 C41 C42 121.7(12)
C36 Fe2 C41 C42 -163.1(8)
C39 Fe2 C41 C42 82.7(8)
C35 Fe2 C41 C42 157.7(12)
C38 Fe2 C41 C42 38.9(7)
C34 Fe2 C41 C42 -35(2)
C33 Fe2 C41 C42 -76.5(9)
C42 Fe2 C41 C40 -121.7(12)
C37 Fe2 C41 C40 119.4(9)
C36 Fe2 C41 C40 75.1(10)
C39 Fe2 C41 C40 -39.0(8)
C35 Fe2 C41 C40 36.0(17)
C38 Fe2 C41 C40 -82.8(9)
C34 Fe2 C41 C40 -156.3(17)
C33 Fe2 C41 C40 161.8(8)
C40 C41 C42 C38 -2.3(15)
Fe2 C41 C42 C38 -59.8(8)
C40 C41 C42 Fe2 57.5(10)
C39 C38 C42 C41 1.1(13)
Fe2 C38 C42 C41 61.0(9)
C39 C38 C42 Fe2 -59.8(8)
C37 Fe2 C42 C41 80.3(9)
C40 Fe2 C42 C41 -35.9(8)
C36 Fe2 C42 C41 38.7(15)
C39 Fe2 C42 C41 -81.1(8)
C35 Fe2 C42 C41 -150.0(14)
C38 Fe2 C42 C41 -120.0(10)
C34 Fe2 C42 C41 169.1(7)
C33 Fe2 C42 C41 125.2(8)
C37 Fe2 C42 C38 -159.7(7)
C40 Fe2 C42 C38 84.1(8)
C36 Fe2 C42 C38 158.7(11)
C39 Fe2 C42 C38 38.9(7)
C35 Fe2 C42 C38 -30.0(18)
C41 Fe2 C42 C38 120.0(10)
C34 Fe2 C42 C38 -70.9(8)
C33 Fe2 C42 C38 -114.8(7)
C7 C11 C43 C44 -120.2(10)
C12 C11 C43 C44 79.1(11)
Ru1 C11 C43 C44 -32.0(12)
C7 C11 C43 C48 63.1(12)
C12 C11 C43 C48 -97.5(10)
Ru1 C11 C43 C48 151.4(8)
C48 C43 C44 C45 0.4(16)
C11 C43 C44 C45 -176.2(9)
C43 C44 C45 C46 -1(2)
C44 C45 C46 C47 1(2)
C45 C46 C47 C48 0(3)
C44 C43 C48 C47 0.6(18)
C11 C43 C48 C47 177.3(11)
C46 C47 C48 C43 -1(2)
C13 C14 C49 C50 -165.5(9)
C59 C14 C49 C50 11.0(14)
C13 C14 C49 C53 16.2(14)
C59 C14 C49 C53 -167.2(8)
C13 C14 C49 Fe1 103.6(9)
C59 C14 C49 Fe1 -79.9(10)
C53 Fe1 C49 C50 118.9(8)
C58 Fe1 C49 C50 -175.2(8)
C57 Fe1 C49 C50 173(7)
C51 Fe1 C49 C50 37.4(6)
C54 Fe1 C49 C50 -136.3(7)
C55 Fe1 C49 C50 -92.3(8)
C56 Fe1 C49 C50 -58.4(12)
C52 Fe1 C49 C50 80.4(6)
C58 Fe1 C49 C53 65.8(9)
C57 Fe1 C49 C53 54(7)
C51 Fe1 C49 C53 -81.5(6)
C54 Fe1 C49 C53 104.8(7)
C55 Fe1 C49 C53 148.8(7)
C56 Fe1 C49 C53 -177.3(11)
C52 Fe1 C49 C53 -38.5(6)
C50 Fe1 C49 C53 -118.9(8)
C53 Fe1 C49 C14 -118.8(10)
C58 Fe1 C49 C14 -53.0(11)
C57 Fe1 C49 C14 -65(7)
C51 Fe1 C49 C14 159.7(9)
C54 Fe1 C49 C14 -14.0(10)
C55 Fe1 C49 C14 30.0(10)
C56 Fe1 C49 C14 63.9(14)
C52 Fe1 C49 C14 -157.3(9)
C50 Fe1 C49 C14 122.3(10)
C53 C49 C50 C51 -0.7(11)
C14 C49 C50 C51 -179.2(9)
Fe1 C49 C50 C51 -58.7(8)
C53 C49 C50 Fe1 58.0(6)
C14 C49 C50 Fe1 -120.5(9)
C53 Fe1 C50 C49 -38.4(5)
C58 Fe1 C50 C49 34(5)
C57 Fe1 C50 C49 -179.0(10)
C51 Fe1 C50 C49 -120.0(8)
C54 Fe1 C50 C49 65.4(9)
C55 Fe1 C50 C49 104.5(8)
C56 Fe1 C50 C49 146.9(9)
C52 Fe1 C50 C49 -82.6(6)
C53 Fe1 C50 C51 81.5(7)
C58 Fe1 C50 C51 154(5)
C57 Fe1 C50 C51 -59.0(12)
C54 Fe1 C50 C51 -174.6(8)
C55 Fe1 C50 C51 -135.6(8)
C56 Fe1 C50 C51 -93.1(10)
C52 Fe1 C50 C51 37.4(6)
C49 Fe1 C50 C51 120.0(8)
C49 C50 C51 C52 -1.2(13)
Fe1 C50 C51 C52 -60.7(9)
C49 C50 C51 Fe1 59.4(7)
C53 Fe1 C51 C52 37.2(6)
C58 Fe1 C51 C52 -56.7(13)
C57 Fe1 C51 C52 -94.5(10)
C54 Fe1 C51 C52 157(5)
C55 Fe1 C51 C52 -175.1(9)
C56 Fe1 C51 C52 -136.3(10)
C50 Fe1 C51 C52 118.7(9)
C49 Fe1 C51 C52 81.8(7)
C53 Fe1 C51 C50 -81.6(6)
C58 Fe1 C51 C50 -175.4(10)
C57 Fe1 C51 C50 146.8(9)
C54 Fe1 C51 C50 39(5)
C55 Fe1 C51 C50 66.1(10)
C56 Fe1 C51 C50 104.9(10)
C52 Fe1 C51 C50 -118.7(9)
C49 Fe1 C51 C50 -37.0(6)
C50 C51 C52 C53 2.7(14)
Fe1 C51 C52 C53 -57.7(8)
C50 C51 C52 Fe1 60.4(8)
C53 Fe1 C52 C51 -120.7(9)
C58 Fe1 C52 C51 147.8(9)
C57 Fe1 C52 C51 103.6(11)
C54 Fe1 C52 C51 -175.8(9)
C55 Fe1 C52 C51 29(5)
C56 Fe1 C52 C51 65.7(12)
C50 Fe1 C52 C51 -38.2(6)
C49 Fe1 C52 C51 -81.6(7)
C58 Fe1 C52 C53 -91.5(9)
C57 Fe1 C52 C53 -135.7(10)
C51 Fe1 C52 C53 120.7(9)
C54 Fe1 C52 C53 -55.1(12)
C55 Fe1 C52 C53 150(4)
C56 Fe1 C52 C53 -173.6(10)
C50 Fe1 C52 C53 82.5(6)
C49 Fe1 C52 C53 39.1(6)
C51 C52 C53 C49 -3.1(12)
Fe1 C52 C53 C49 -61.3(6)
C51 C52 C53 Fe1 58.2(8)
C50 C49 C53 C52 2.3(11)
C14 C49 C53 C52 -179.2(9)
Fe1 C49 C53 C52 61.2(7)
C50 C49 C53 Fe1 -58.9(7)
C14 C49 C53 Fe1 119.6(9)
C58 Fe1 C53 C52 106.0(9)
C57 Fe1 C53 C52 68.1(11)
C51 Fe1 C53 C52 -36.3(7)
C54 Fe1 C53 C52 149.5(8)
C55 Fe1 C53 C52 -173.7(9)
C56 Fe1 C53 C52 48(6)
C50 Fe1 C53 C52 -80.2(7)
C49 Fe1 C53 C52 -117.5(8)
C58 Fe1 C53 C49 -136.5(8)
C57 Fe1 C53 C49 -174.4(9)
C51 Fe1 C53 C49 81.2(6)
C54 Fe1 C53 C49 -93.0(7)
C55 Fe1 C53 C49 -56.2(11)
C56 Fe1 C53 C49 165(5)
C52 Fe1 C53 C49 117.5(8)
C50 Fe1 C53 C49 37.4(5)
C53 Fe1 C54 C58 -91.9(11)
C57 Fe1 C54 C58 39.4(10)
C51 Fe1 C54 C58 150(5)
C55 Fe1 C54 C58 119.5(14)
C56 Fe1 C54 C58 81.5(12)
C52 Fe1 C54 C58 -55.8(14)
C50 Fe1 C54 C58 -175.2(10)
C49 Fe1 C54 C58 -136.5(10)
C53 Fe1 C54 C55 148.6(9)
C58 Fe1 C54 C55 -119.5(14)
C57 Fe1 C54 C55 -80.1(11)
C51 Fe1 C54 C55 31(5)
C56 Fe1 C54 C55 -38.0(11)
C52 Fe1 C54 C55 -175.3(10)
C50 Fe1 C54 C55 65.3(11)
C49 Fe1 C54 C55 104.0(9)
C58 C54 C55 C56 1.7(16)
Fe1 C54 C55 C56 60.7(10)
C58 C54 C55 Fe1 -59.0(9)
C53 Fe1 C55 C56 -173.6(11)
C58 Fe1 C55 C56 -79.8(12)
C57 Fe1 C55 C56 -35.8(11)
C51 Fe1 C55 C56 67.1(14)
C54 Fe1 C55 C56 -117.2(15)
C52 Fe1 C55 C56 41(5)
C50 Fe1 C55 C56 106.3(12)
C49 Fe1 C55 C56 149.4(11)
C53 Fe1 C55 C54 -56.4(13)
C58 Fe1 C55 C54 37.4(9)
C57 Fe1 C55 C54 81.4(11)
C51 Fe1 C55 C54 -175.7(8)
C56 Fe1 C55 C54 117.2(15)
C52 Fe1 C55 C54 158(4)
C50 Fe1 C55 C54 -136.5(9)
C49 Fe1 C55 C54 -93.3(9)
C54 C55 C56 C57 -0.9(18)
Fe1 C55 C56 C57 59.2(12)
C54 C55 C56 Fe1 -60.1(10)
C53 Fe1 C56 C57 23(6)
C58 Fe1 C56 C57 -37.4(11)
C51 Fe1 C56 C57 104.6(13)
C54 Fe1 C56 C57 -81.5(13)
C55 Fe1 C56 C57 -120.7(17)
C52 Fe1 C56 C57 65.9(15)
C50 Fe1 C56 C57 148.7(12)
C49 Fe1 C56 C57 -173.9(11)
C53 Fe1 C56 C55 144(5)
C58 Fe1 C56 C55 83.4(11)
C57 Fe1 C56 C55 120.7(17)
C51 Fe1 C56 C55 -134.7(10)
C54 Fe1 C56 C55 39.2(10)
C52 Fe1 C56 C55 -173.3(9)
C50 Fe1 C56 C55 -90.6(11)
C49 Fe1 C56 C55 -53.2(15)
C55 C56 C57 C58 0(2)
Fe1 C56 C57 C58 59.2(11)
C55 C56 C57 Fe1 -59.4(12)
C53 Fe1 C57 C56 -176.6(11)
C58 Fe1 C57 C56 120.6(16)
C51 Fe1 C57 C56 -92.4(13)
C54 Fe1 C57 C56 81.2(13)
C55 Fe1 C57 C56 36.6(11)
C52 Fe1 C57 C56 -135.9(12)
C50 Fe1 C57 C56 -54.4(16)
C49 Fe1 C57 C56 134(7)
C53 Fe1 C57 C58 62.8(12)
C51 Fe1 C57 C58 147.0(9)
C54 Fe1 C57 C58 -39.3(9)
C55 Fe1 C57 C58 -83.9(10)
C56 Fe1 C57 C58 -120.6(16)
C52 Fe1 C57 C58 103.6(10)
C50 Fe1 C57 C58 -174.9(9)
C49 Fe1 C57 C58 13(7)
C56 C57 C58 C54 1.2(18)
Fe1 C57 C58 C54 61.4(9)
C56 C57 C58 Fe1 -60.2(12)
C55 C54 C58 C57 -1.7(15)
Fe1 C54 C58 C57 -61.1(10)
C55 C54 C58 Fe1 59.4(9)
C53 Fe1 C58 C57 -138.7(10)
C51 Fe1 C58 C57 -58.6(14)
C54 Fe1 C58 C57 116.1(14)
C55 Fe1 C58 C57 78.4(11)
C56 Fe1 C58 C57 35.6(10)
C52 Fe1 C58 C57 -94.8(11)
C50 Fe1 C58 C57 151(5)
C49 Fe1 C58 C57 -178.5(9)
C53 Fe1 C58 C54 105.2(10)
C57 Fe1 C58 C54 -116.1(14)
C51 Fe1 C58 C54 -174.7(9)
C55 Fe1 C58 C54 -37.7(9)
C56 Fe1 C58 C54 -80.4(11)
C52 Fe1 C58 C54 149.1(9)
C50 Fe1 C58 C54 35(6)
C49 Fe1 C58 C54 65.4(12)
C13 C14 C59 C64 106.3(11)
C49 C14 C59 C64 -70.2(12)
C13 C14 C59 C60 -73.5(12)
C49 C14 C59 C60 110.1(10)
C64 C59 C60 C61 1.8(15)
C14 C59 C60 C61 -178.4(10)
C59 C60 C61 C62 -3.8(18)
C60 C61 C62 C63 3.7(19)
C61 C62 C63 C64 -2(2)
C60 C59 C64 C63 0.2(16)
C14 C59 C64 C63 -179.5(11)
C62 C63 C64 C59 -0.2(19)
